data_7042981
loop_
_publ_author_name
'Lin, Hua'
'Chen, Hong'
'Zheng, Yu-Jun'
'Yu, Ju-Song'
'Wu, Xin-Tao'
'Wu, Li-Ming'

_publ_section_title
;
 Two excellent phase-matchable infrared nonlinear-optical materials based
 on the 3D diamond-like frameworks: RbGaSn2Se6 and RbInSn2Se6
;
_journal_name_full 'Dalton Trans.'
_journal_paper_doi 10.1039/C7DT01384A
_journal_year 2017
_chemical_formula_moiety 'In Rb Se6 Sn2'
_chemical_formula_sum 'In Rb Se6 Sn2'
_chemical_formula_weight 911.43
_chemical_name_systematic
; 
 ? 
;
_space_group_IT_number 146
_symmetry_cell_setting trigonal
_symmetry_space_group_name_Hall 'R 3'
_symmetry_space_group_name_H-M 'R 3 :H'
_atom_sites_solution_primary direct
_atom_sites_solution_secondary difmap
_audit_creation_method SHELXL-97
_audit_update_record
;
2016-09-17 deposited with the CCDC.
2017-05-10 downloaded from the CCDC.
;
_cell_angle_alpha 90.00
_cell_angle_beta 90.00
_cell_angle_gamma 120.00
_cell_formula_units_Z 3
_cell_length_a 10.6044(8)
_cell_length_b 10.6044(8)
_cell_length_c 9.660(2)
_cell_measurement_reflns_used 1003
_cell_measurement_temperature 293(2)
_cell_measurement_theta_max 27.4046
_cell_measurement_theta_min 3.0607
_cell_volume 940.8(2)
_computing_cell_refinement 'CrystalClear (Rigaku Inc., 2007)'
_computing_data_collection 'CrystalClear (Rigaku Inc., 2007)'
_computing_data_reduction 'CrystalClear (Rigaku Inc., 2007)'
_computing_molecular_graphics 'Bruker SHELXTL'
_computing_publication_material 'Bruker SHELXTL'
_computing_structure_refinement 'SHELXL-97 (Sheldrick, 1997)'
_computing_structure_solution 'SHELXS-97 (Sheldrick, 1990)'
_diffrn_ambient_temperature 293(2)
_diffrn_detector_area_resol_mean 14.6306
_diffrn_measured_fraction_theta_full 0.998
_diffrn_measured_fraction_theta_max 0.998
_diffrn_measurement_device_type Mercury70
_diffrn_measurement_method CCD_Profile_fitting
_diffrn_radiation_monochromator graphite
_diffrn_radiation_source 'fine-focus sealed tube'
_diffrn_radiation_type MoK\a
_diffrn_radiation_wavelength 0.71073
_diffrn_reflns_av_R_equivalents 0.0326
_diffrn_reflns_av_sigmaI/netI 0.0500
_diffrn_reflns_limit_h_max 13
_diffrn_reflns_limit_h_min -13
_diffrn_reflns_limit_k_max 13
_diffrn_reflns_limit_k_min -13
_diffrn_reflns_limit_l_max 12
_diffrn_reflns_limit_l_min -12
_diffrn_reflns_number 2300
_diffrn_reflns_theta_full 27.48
_diffrn_reflns_theta_max 27.48
_diffrn_reflns_theta_min 3.06
_exptl_absorpt_coefficient_mu 26.982
_exptl_absorpt_correction_T_max 1.0000
_exptl_absorpt_correction_T_min 0.6240
_exptl_absorpt_correction_type multi-scan
_exptl_crystal_colour Red
_exptl_crystal_density_diffrn 4.826
_exptl_crystal_density_method 'not measured'
_exptl_crystal_description Prism
_exptl_crystal_F_000 1170
_exptl_crystal_size_max 0.2000
_exptl_crystal_size_mid 0.1700
_exptl_crystal_size_min 0.1200
_refine_diff_density_max 2.145
_refine_diff_density_min -1.010
_refine_diff_density_rms 0.234
_refine_ls_abs_structure_details 'Flack H D (1983), Acta Cryst. A39, 876-881'
_refine_ls_abs_structure_Flack 0.000(18)
_refine_ls_extinction_coef 0.00105(5)
_refine_ls_extinction_expression Fc^*^=kFc[1+0.001xFc^2^\l^3^/sin(2\q)]^-1/4^
_refine_ls_extinction_method SHELXL
_refine_ls_goodness_of_fit_ref 1.016
_refine_ls_matrix_type full
_refine_ls_number_parameters 33
_refine_ls_number_reflns 941
_refine_ls_number_restraints 1
_refine_ls_restrained_S_all 1.015
_refine_ls_R_factor_all 0.0274
_refine_ls_R_factor_gt 0.0254
_refine_ls_shift/su_max 0.000
_refine_ls_shift/su_mean 0.000
_refine_ls_structure_factor_coef Fsqd
_refine_ls_weighting_details 'calc w=1/[\s^2^(Fo^2^)+(0.0118P)^2^+0.0000P] where P=(Fo^2^+2Fc^2^)/3'
_refine_ls_weighting_scheme calc
_refine_ls_wR_factor_gt 0.0483
_refine_ls_wR_factor_ref 0.0487
_reflns_number_gt 879
_reflns_number_total 941
_reflns_threshold_expression >2sigma(I)
_cod_data_source_file c7dt01384a2.cif
_cod_data_source_block RbInSn2Se6
_cod_depositor_comments
;
The following automatic conversions were performed:

'_exptl_absorpt_correction_type' value 'Multi-scan' changed to
'multi-scan' according to
/home/data/users/saulius/crontab/automatic-downloads/rss-feeds/RSC/lib/dictionaries/cif_core.dic
dictionary named 'cif_core.dic' version 2.4.2 from 2011-04-26.

Automatic conversion script
Id: cif_fix_values 4973 2017-02-22 13:04:09Z antanas 
;
_cod_original_cell_volume 940.7(2)
_cod_original_sg_symbol_H-M R3
_cod_database_code 7042981

loop_
_symmetry_equiv_pos_as_xyz
'x, y, z'
'-y, x-y, z'
'-x+y, -x, z'
'x+2/3, y+1/3, z+1/3'
'-y+2/3, x-y+1/3, z+1/3'
'-x+y+2/3, -x+1/3, z+1/3'
'x+1/3, y+2/3, z+2/3'
'-y+1/3, x-y+2/3, z+2/3'
'-x+y+1/3, -x+2/3, z+2/3'

loop_
_atom_site_label
_atom_site_type_symbol
_atom_site_fract_x
_atom_site_fract_y
_atom_site_fract_z
_atom_site_U_iso_or_equiv
_atom_site_adp_type
_atom_site_occupancy
_atom_site_symmetry_multiplicity
_atom_site_calc_flag
_atom_site_refinement_flags
_atom_site_disorder_group
Rb1 Rb 0.0000 0.0000 0.00275(19) 0.0466(4) Uani 1 3 d S .
In1 In 0.04593(5) 0.23469(5) 0.42178(7) 0.01696(16) Uani 0.33 1 d P 1
Sn1 Sn 0.04593(5) 0.23469(5) 0.42178(7) 0.01696(16) Uani 0.67 1 d P 2
Se1 Se 0.24616(8) 0.19808(9) 0.31917(10) 0.0236(2) Uani 1 1 d . .
Se2 Se 0.41710(9) 0.14929(8) 0.01757(8) 0.0237(2) Uani 1 1 d . .

loop_
_atom_site_aniso_label
_atom_site_aniso_U_11
_atom_site_aniso_U_22
_atom_site_aniso_U_33
_atom_site_aniso_U_23
_atom_site_aniso_U_13
_atom_site_aniso_U_12
Rb1 0.0448(6) 0.0448(6) 0.0502(11) 0.000 0.000 0.0224(3)
In1 0.0191(3) 0.0154(3) 0.0170(3) -0.0004(3) 0.0003(3) 0.0091(3)
Sn1 0.0191(3) 0.0154(3) 0.0170(3) -0.0004(3) 0.0003(3) 0.0091(3)
Se1 0.0218(4) 0.0187(4) 0.0318(6) 0.0062(4) 0.0095(4) 0.0113(4)
Se2 0.0405(5) 0.0172(4) 0.0155(5) -0.0004(3) 0.0005(3) 0.0160(4)

loop_
_atom_type_symbol
_atom_type_description
_atom_type_scat_dispersion_real
_atom_type_scat_dispersion_imag
_atom_type_scat_source
Se Se -0.0929 2.2259 'International Tables Vol C Tables 4.2.6.8 and 6.1.1.4'
In In -0.7276 1.3100 'International Tables Vol C Tables 4.2.6.8 and 6.1.1.4'
Rb Rb -0.9393 2.9676 'International Tables Vol C Tables 4.2.6.8 and 6.1.1.4'
Sn Sn -0.6537 1.4246 'International Tables Vol C Tables 4.2.6.8 and 6.1.1.4'

loop_
_geom_angle_atom_site_label_1
_geom_angle_atom_site_label_2
_geom_angle_atom_site_label_3
_geom_angle
_geom_angle_site_symmetry_1
_geom_angle_site_symmetry_3
Se1 Rb1 Se1 64.60(3) . 2
Se1 Rb1 Se1 64.60(3) . 3
Se1 Rb1 Se1 64.60(3) 2 3
Se1 Rb1 Se2 119.86(4) . 3
Se1 Rb1 Se2 89.14(3) 2 3
Se1 Rb1 Se2 55.26(2) 3 3
Se1 Rb1 Se2 55.26(2) . .
Se1 Rb1 Se2 119.86(4) 2 .
Se1 Rb1 Se2 89.14(3) 3 .
Se2 Rb1 Se2 119.865(4) 3 .
Se1 Rb1 Se2 89.14(3) . 2
Se1 Rb1 Se2 55.26(2) 2 2
Se1 Rb1 Se2 119.86(4) 3 2
Se2 Rb1 Se2 119.865(4) 3 2
Se2 Rb1 Se2 119.865(4) . 2
Se1 Rb1 Se2 114.31(2) . 9_554
Se1 Rb1 Se2 117.243(19) 2 9_554
Se1 Rb1 Se2 177.478(17) 3 9_554
Se2 Rb1 Se2 125.76(5) 3 9_554
Se2 Rb1 Se2 88.41(3) . 9_554
Se2 Rb1 Se2 62.03(2) 2 9_554
Se1 Rb1 Se2 177.479(17) . 7_444
Se1 Rb1 Se2 114.31(2) 2 7_444
Se1 Rb1 Se2 117.242(19) 3 7_444
Se2 Rb1 Se2 62.03(2) 3 7_444
Se2 Rb1 Se2 125.76(5) . 7_444
Se2 Rb1 Se2 88.41(3) 2 7_444
Se2 Rb1 Se2 63.93(3) 9_554 7_444
Se1 Rb1 Se2 117.242(19) . 8_544
Se1 Rb1 Se2 177.479(17) 2 8_544
Se1 Rb1 Se2 114.31(2) 3 8_544
Se2 Rb1 Se2 88.41(3) 3 8_544
Se2 Rb1 Se2 62.03(2) . 8_544
Se2 Rb1 Se2 125.76(5) 2 8_544
Se2 Rb1 Se2 63.93(3) 9_554 8_544
Se2 Rb1 Se2 63.93(3) 7_444 8_544
Se1 Rb1 Se1 124.12(5) . 7_444
Se1 Rb1 Se1 59.56(2) 2 7_444
Se1 Rb1 Se1 92.50(3) 3 7_444
Se2 Rb1 Se1 62.465(16) 3 7_444
Se2 Rb1 Se1 177.667(17) . 7_444
Se2 Rb1 Se1 57.839(17) 2 7_444
Se2 Rb1 Se1 89.97(3) 9_554 7_444
Se2 Rb1 Se1 54.75(2) 7_444 7_444
Se2 Rb1 Se1 118.64(4) 8_544 7_444
Se1 Rb1 Se1 59.55(2) . 9_554
Se1 Rb1 Se1 92.50(3) 2 9_554
Se1 Rb1 Se1 124.12(5) 3 9_554
Se2 Rb1 Se1 177.666(17) 3 9_554
Se2 Rb1 Se1 57.838(17) . 9_554
Se2 Rb1 Se1 62.466(16) 2 9_554
Se2 Rb1 Se1 54.75(2) 9_554 9_554
Se2 Rb1 Se1 118.64(4) 7_444 9_554
Se2 Rb1 Se1 89.97(3) 8_544 9_554
Se1 Rb1 Se1 119.831(4) 7_444 9_554
Se1 Rb1 Se1 92.50(3) . 8_544
Se1 Rb1 Se1 124.12(5) 2 8_544
Se1 Rb1 Se1 59.56(2) 3 8_544
Se2 Rb1 Se1 57.838(17) 3 8_544
Se2 Rb1 Se1 62.466(16) . 8_544
Se2 Rb1 Se1 177.666(17) 2 8_544
Se2 Rb1 Se1 118.64(4) 9_554 8_544
Se2 Rb1 Se1 89.97(3) 7_444 8_544
Se2 Rb1 Se1 54.75(2) 8_544 8_544
Se1 Rb1 Se1 119.830(4) 7_444 8_544
Se1 Rb1 Se1 119.829(4) 9_554 8_544
Se2 In1 Se1 110.46(3) 9 .
Se2 In1 Se1 117.17(4) 9 2
Se1 In1 Se1 109.36(5) . 2
Se2 In1 Se2 103.78(3) 9 4_455
Se1 In1 Se2 109.89(3) . 4_455
Se1 In1 Se2 105.79(3) 2 4_455
In1 Se1 Sn1 102.12(4) . 3
In1 Se1 In1 102.12(4) . 3
Sn1 Se1 In1 0.0 3 3
In1 Se1 Rb1 90.15(3) . .
Sn1 Se1 Rb1 90.13(3) 3 .
In1 Se1 Rb1 90.13(3) 3 .
In1 Se1 Rb1 143.75(4) . 4
Sn1 Se1 Rb1 90.33(2) 3 4
In1 Se1 Rb1 90.33(2) 3 4
Rb1 Se1 Rb1 124.12(5) . 4
Sn1 Se2 In1 0.00(2) 5_554 5_554
Sn1 Se2 Sn1 103.12(3) 5_554 7_544
In1 Se2 Sn1 103.12(3) 5_554 7_544
Sn1 Se2 In1 103.12(3) 5_554 7_544
In1 Se2 In1 103.12(3) 5_554 7_544
Sn1 Se2 In1 0.00(3) 7_544 7_544
Sn1 Se2 Rb1 91.40(4) 5_554 .
In1 Se2 Rb1 91.40(4) 5_554 .
Sn1 Se2 Rb1 91.70(3) 7_544 .
In1 Se2 Rb1 91.70(3) 7_544 .
Sn1 Se2 Rb1 139.98(4) 5_554 4
In1 Se2 Rb1 139.98(4) 5_554 4
Sn1 Se2 Rb1 91.25(3) 7_544 4
In1 Se2 Rb1 91.25(3) 7_544 4
Rb1 Se2 Rb1 125.76(5) . 4

loop_
_geom_bond_atom_site_label_1
_geom_bond_atom_site_label_2
_geom_bond_distance
_geom_bond_site_symmetry_2
Rb1 Se1 3.8840(19) .
Rb1 Se1 3.8840(19) 2
Rb1 Se1 3.8840(19) 3
Rb1 Se2 3.8844(9) 3
Rb1 Se2 3.8844(9) .
Rb1 Se2 3.8844(9) 2
Rb1 Se2 3.8877(17) 9_554
Rb1 Se2 3.8877(17) 7_444
Rb1 Se2 3.8877(17) 8_544
Rb1 Se1 3.9462(8) 7_444
Rb1 Se1 3.9462(8) 9_554
Rb1 Se1 3.9463(8) 8_544
In1 Se2 2.5422(12) 9
In1 Se1 2.5428(10) .
In1 Se1 2.5443(9) 2
In1 Se2 2.5471(9) 4_455
Se1 Sn1 2.5443(9) 3
Se1 In1 2.5443(9) 3
Se1 Rb1 3.9462(8) 4
Se2 Sn1 2.5422(12) 5_554
Se2 In1 2.5422(12) 5_554
Se2 Sn1 2.5471(9) 7_544
Se2 In1 2.5471(9) 7_544
Se2 Rb1 3.8877(17) 4
